data_4079417
loop_
_publ_author_name
'Wei, Muh-Mei'
'Garc\?\'ia-Melchor, Max'
'Daran, Jean-Claude'
'Audin, Catherine'
'Lled\'os, Agust\'i'
'Poli, Rinaldo'
'Deydier, Eric'
'Manoury, Eric'

_publ_section_title
;
 Coordination Chemistry of New Chiral P,N Ferrocenyl Ligands with
 Half-Sandwich Ruthenium(II), Rhodium(III), and Iridium(III) Complexes
;
_journal_issue 18
_journal_name_full Organometallics
_journal_page_first 6669
_journal_paper_doi 10.1021/om300738q
_journal_volume 31
_journal_year 2012
_chemical_formula_moiety 'C30 H28 Fe N O2 P S2'
_chemical_formula_sum 'C30 H28 Fe N O2 P S2'
_chemical_formula_weight 585.47
_chemical_name_systematic
;
 ?
;
_space_group_IT_number 2
_symmetry_cell_setting triclinic
_symmetry_space_group_name_Hall '-P 1'
_symmetry_space_group_name_H-M 'P -1'
_atom_sites_solution_hydrogens geom
_atom_sites_solution_primary direct
_atom_sites_solution_secondary difmap
_audit_creation_method SHELXL-97
_cell_angle_alpha 116.493(4)
_cell_angle_beta 97.845(3)
_cell_angle_gamma 104.747(4)
_cell_formula_units_Z 2
_cell_length_a 10.0228(4)
_cell_length_b 12.6787(5)
_cell_length_c 12.7306(5)
_cell_measurement_reflns_used 17892
_cell_measurement_temperature 180(2)
_cell_measurement_theta_max 28.45
_cell_measurement_theta_min 3.0
_cell_volume 1340.47(12)
_computing_cell_refinement CrysAlisPro
_computing_data_collection 'CrysAlisPro (Agilent Technologies, 2011)'
_computing_data_reduction CrysAlisPro
_computing_molecular_graphics 'ORTEPIII (Burnett & Johnson, 1996); ORTEP-3 for Windows (Farrugia, 1997)'
_computing_publication_material SHELXL-97
_computing_structure_refinement 'SHELXL-97 (Sheldrick, 2008)'
_computing_structure_solution 'SIR-97 (Altomare et al., 1999)'
_diffrn_ambient_temperature 180(2)
_diffrn_detector_area_resol_mean 8.2632
_diffrn_measured_fraction_theta_full 0.996
_diffrn_measured_fraction_theta_max 0.996
_diffrn_measurement_device_type 'Xcalibur, Sapphire1, long nozzle'
_diffrn_measurement_method \wscan
_diffrn_radiation_monochromator graphite
_diffrn_radiation_source 'fine-focus sealed tube'
_diffrn_radiation_type MoK\a
_diffrn_radiation_wavelength 0.71073
_diffrn_reflns_av_R_equivalents 0.0295
_diffrn_reflns_av_sigmaI/netI 0.0200
_diffrn_reflns_limit_h_max 12
_diffrn_reflns_limit_h_min -12
_diffrn_reflns_limit_k_max 16
_diffrn_reflns_limit_k_min -16
_diffrn_reflns_limit_l_max 16
_diffrn_reflns_limit_l_min -16
_diffrn_reflns_number 28595
_diffrn_reflns_theta_full 27.10
_diffrn_reflns_theta_max 27.10
_diffrn_reflns_theta_min 3.00
_exptl_absorpt_coefficient_mu 0.807
_exptl_absorpt_correction_T_max 1.00000
_exptl_absorpt_correction_T_min 0.76209
_exptl_absorpt_correction_type multi-scan
_exptl_absorpt_process_details
;
Empirical absorption correction using spherical harmonics,
 implemented in SCALE3 ABSPACK scaling algorithm.
CrysAlisPro (Oxford Diffraction, 2010)
;
_exptl_crystal_colour yellow
_exptl_crystal_density_diffrn 1.451
_exptl_crystal_density_method 'not measured'
_exptl_crystal_description parallelepiped
_exptl_crystal_F_000 608
_exptl_crystal_size_max 0.58
_exptl_crystal_size_mid 0.23
_exptl_crystal_size_min 0.09
_refine_diff_density_max 0.379
_refine_diff_density_min -0.294
_refine_diff_density_rms 0.046
_refine_ls_extinction_method none
_refine_ls_goodness_of_fit_ref 1.038
_refine_ls_hydrogen_treatment constr
_refine_ls_matrix_type full
_refine_ls_number_parameters 335
_refine_ls_number_reflns 5873
_refine_ls_number_restraints 0
_refine_ls_restrained_S_all 1.038
_refine_ls_R_factor_all 0.0311
_refine_ls_R_factor_gt 0.0249
_refine_ls_shift/su_max 0.001
_refine_ls_shift/su_mean 0.000
_refine_ls_structure_factor_coef Fsqd
_refine_ls_weighting_details 'calc w=1/[\s^2^(Fo^2^)+(0.0329P)^2^+0.4953P] where P=(Fo^2^+2Fc^2^)/3'
_refine_ls_weighting_scheme calc
_refine_ls_wR_factor_gt 0.0643
_refine_ls_wR_factor_ref 0.0663
_reflns_number_gt 5070
_reflns_number_total 5873
_reflns_threshold_expression I>2\s(I)
_cod_data_source_file om300738q_si_002.cif
_cod_data_source_block 4
_cod_database_code 4079417

loop_
_symmetry_equiv_pos_as_xyz
'x, y, z'
'-x, -y, -z'

loop_
_atom_site_label
_atom_site_type_symbol
_atom_site_fract_x
_atom_site_fract_y
_atom_site_fract_z
_atom_site_U_iso_or_equiv
_atom_site_adp_type
_atom_site_occupancy
_atom_site_symmetry_multiplicity
_atom_site_calc_flag
_atom_site_refinement_flags
Fe1 Fe 0.42910(2) 0.220061(19) 0.101029(18) 0.01934(6) Uani 1 1 d .
P1 P 0.76422(4) 0.37724(3) 0.09112(3) 0.01847(8) Uani 1 1 d .
S1 S 0.71046(5) 0.49914(4) 0.05743(4) 0.02835(9) Uani 1 1 d .
S2 S 0.62323(4) 0.71086(3) 0.38265(3) 0.02278(9) Uani 1 1 d .
N1 N 0.57599(13) 0.56012(11) 0.29022(11) 0.0221(3) Uani 1 1 d .
H1A H 0.5998 0.5470 0.2252 0.033 Uiso 1 1 d R
O1 O 0.56646(12) 0.72651(11) 0.48386(10) 0.0342(3) Uani 1 1 d .
O2 O 0.58246(13) 0.76239(11) 0.30943(11) 0.0343(3) Uani 1 1 d .
C1 C 0.64733(15) 0.30013(13) 0.15055(13) 0.0184(3) Uani 1 1 d .
C2 C 0.59285(16) 0.35402(14) 0.25411(13) 0.0213(3) Uani 1 1 d .
C3 C 0.52011(16) 0.25448(15) 0.27226(14) 0.0249(3) Uani 1 1 d .
H3 H 0.4745 0.2632 0.3348 0.030 Uiso 1 1 calc R
C4 C 0.52646(16) 0.14051(15) 0.18249(14) 0.0249(3) Uani 1 1 d .
H4 H 0.4853 0.0598 0.1739 0.030 Uiso 1 1 calc R
C5 C 0.60467(15) 0.16738(14) 0.10751(13) 0.0213(3) Uani 1 1 d .
H5 H 0.6255 0.1077 0.0401 0.026 Uiso 1 1 calc R
C6 C 0.33751(17) 0.25010(17) -0.03273(15) 0.0307(4) Uani 1 1 d .
H6 H 0.3870 0.2949 -0.0674 0.037 Uiso 1 1 calc R
C7 C 0.30075(19) 0.12060(17) -0.07574(15) 0.0364(4) Uani 1 1 d .
H7 H 0.3216 0.0627 -0.1444 0.044 Uiso 1 1 calc R
C8 C 0.22789(18) 0.09080(17) -0.00017(19) 0.0405(4) Uani 1 1 d .
H8 H 0.1907 0.0097 -0.0088 0.049 Uiso 1 1 calc R
C9 C 0.22008(18) 0.2038(2) 0.09109(18) 0.0387(4) Uani 1 1 d .
H9 H 0.1766 0.2120 0.1548 0.046 Uiso 1 1 calc R
C10 C 0.28840(17) 0.30222(16) 0.07068(16) 0.0316(4) Uani 1 1 d .
H10 H 0.2992 0.3883 0.1183 0.038 Uiso 1 1 calc R
C21 C 0.62278(19) 0.48959(15) 0.34362(14) 0.0281(3) Uani 1 1 d .
H21A H 0.5743 0.4937 0.4074 0.034 Uiso 1 1 calc R
H21B H 0.7278 0.5317 0.3846 0.034 Uiso 1 1 calc R
C22 C 0.81215(16) 0.77187(14) 0.44101(13) 0.0228(3) Uani 1 1 d .
C23 C 0.89492(19) 0.79447(18) 0.36996(16) 0.0371(4) Uani 1 1 d .
H23 H 0.8508 0.7830 0.2928 0.044 Uiso 1 1 calc R
C24 C 1.0424(2) 0.8338(2) 0.41254(18) 0.0447(5) Uani 1 1 d .
H24 H 1.0993 0.8480 0.3630 0.054 Uiso 1 1 calc R
C25 C 1.11024(18) 0.85338(16) 0.52508(16) 0.0344(4) Uani 1 1 d .
C26 C 1.02561(18) 0.83027(17) 0.59441(16) 0.0345(4) Uani 1 1 d .
H26 H 1.0701 0.8427 0.6719 0.041 Uiso 1 1 calc R
C27 C 0.87659(18) 0.78911(15) 0.55318(14) 0.0288(3) Uani 1 1 d .
H27 H 0.8194 0.7729 0.6018 0.035 Uiso 1 1 calc R
C28 C 1.2722(2) 0.8986(2) 0.5693(2) 0.0516(5) Uani 1 1 d .
H28A H 1.3118 0.9907 0.6078 0.077 Uiso 1 1 calc R
H28B H 1.3096 0.8607 0.4996 0.077 Uiso 1 1 calc R
H28C H 1.3006 0.8739 0.6292 0.077 Uiso 1 1 calc R
C111 C 0.77067(15) 0.24840(14) -0.04624(13) 0.0203(3) Uani 1 1 d .
C112 C 0.87786(18) 0.19759(16) -0.04647(15) 0.0311(4) Uani 1 1 d .
H112 H 0.9542 0.2334 0.0262 0.037 Uiso 1 1 calc R
C113 C 0.8735(2) 0.09441(18) -0.15299(17) 0.0389(4) Uani 1 1 d .
H113 H 0.9471 0.0597 -0.1535 0.047 Uiso 1 1 calc R
C114 C 0.7626(2) 0.04243(17) -0.25779(16) 0.0367(4) Uani 1 1 d .
H114 H 0.7584 -0.0297 -0.3300 0.044 Uiso 1 1 calc R
C115 C 0.65739(18) 0.09441(16) -0.25874(14) 0.0315(4) Uani 1 1 d .
H115 H 0.5821 0.0591 -0.3319 0.038 Uiso 1 1 calc R
C116 C 0.66148(16) 0.19760(15) -0.15346(14) 0.0252(3) Uani 1 1 d .
H116 H 0.5896 0.2339 -0.1544 0.030 Uiso 1 1 calc R
C121 C 0.93986(16) 0.44480(14) 0.20069(13) 0.0219(3) Uani 1 1 d .
C122 C 1.05408(18) 0.52623(16) 0.19126(16) 0.0321(4) Uani 1 1 d .
H122 H 1.0390 0.5467 0.1284 0.038 Uiso 1 1 calc R
C123 C 1.18910(19) 0.57718(17) 0.27301(18) 0.0382(4) Uani 1 1 d .
H123 H 1.2671 0.6315 0.2652 0.046 Uiso 1 1 calc R
C124 C 1.21179(18) 0.55013(18) 0.36540(17) 0.0383(4) Uani 1 1 d .
H124 H 1.3048 0.5863 0.4220 0.046 Uiso 1 1 calc R
C125 C 1.09907(19) 0.4702(2) 0.37578(18) 0.0426(5) Uani 1 1 d .
H125 H 1.1145 0.4518 0.4401 0.051 Uiso 1 1 calc R
C126 C 0.96357(18) 0.41657(17) 0.29325(16) 0.0336(4) Uani 1 1 d .
H126 H 0.8868 0.3604 0.3001 0.040 Uiso 1 1 calc R

loop_
_atom_site_aniso_label
_atom_site_aniso_U_11
_atom_site_aniso_U_22
_atom_site_aniso_U_33
_atom_site_aniso_U_23
_atom_site_aniso_U_13
_atom_site_aniso_U_12
Fe1 0.01740(11) 0.01912(11) 0.02159(11) 0.01084(9) 0.00321(8) 0.00672(8)
P1 0.01974(18) 0.01942(18) 0.01856(17) 0.01101(15) 0.00503(14) 0.00793(14)
S1 0.0404(2) 0.0285(2) 0.0301(2) 0.02068(17) 0.01463(17) 0.01986(18)
S2 0.02009(18) 0.02037(18) 0.02186(18) 0.00578(14) 0.00405(14) 0.00822(14)
N1 0.0239(6) 0.0203(6) 0.0174(6) 0.0063(5) 0.0039(5) 0.0076(5)
O1 0.0268(6) 0.0348(7) 0.0268(6) 0.0038(5) 0.0121(5) 0.0089(5)
O2 0.0333(6) 0.0277(6) 0.0378(7) 0.0143(5) -0.0010(5) 0.0143(5)
C1 0.0173(7) 0.0193(7) 0.0193(7) 0.0108(6) 0.0026(5) 0.0067(6)
C2 0.0219(7) 0.0226(7) 0.0184(7) 0.0104(6) 0.0031(6) 0.0075(6)
C3 0.0248(8) 0.0305(8) 0.0232(7) 0.0171(7) 0.0065(6) 0.0092(6)
C4 0.0234(7) 0.0243(8) 0.0310(8) 0.0187(7) 0.0039(6) 0.0077(6)
C5 0.0199(7) 0.0204(7) 0.0245(7) 0.0122(6) 0.0030(6) 0.0087(6)
C6 0.0249(8) 0.0406(10) 0.0328(9) 0.0237(8) 0.0028(7) 0.0140(7)
C7 0.0320(9) 0.0356(9) 0.0268(8) 0.0057(7) -0.0062(7) 0.0160(8)
C8 0.0222(8) 0.0317(9) 0.0578(12) 0.0246(9) -0.0078(8) 0.0006(7)
C9 0.0194(8) 0.0626(13) 0.0445(10) 0.0339(10) 0.0099(7) 0.0167(8)
C10 0.0255(8) 0.0316(9) 0.0370(9) 0.0146(7) 0.0023(7) 0.0175(7)
C21 0.0376(9) 0.0239(8) 0.0189(7) 0.0091(6) 0.0035(6) 0.0108(7)
C22 0.0203(7) 0.0187(7) 0.0226(7) 0.0069(6) 0.0030(6) 0.0050(6)
C23 0.0290(9) 0.0482(11) 0.0305(9) 0.0232(8) 0.0053(7) 0.0039(8)
C24 0.0290(9) 0.0573(13) 0.0431(11) 0.0280(10) 0.0116(8) 0.0020(9)
C25 0.0221(8) 0.0278(8) 0.0389(9) 0.0098(7) 0.0016(7) 0.0039(7)
C26 0.0293(9) 0.0357(9) 0.0297(9) 0.0144(7) -0.0026(7) 0.0079(7)
C27 0.0293(8) 0.0306(8) 0.0246(8) 0.0135(7) 0.0059(6) 0.0094(7)
C28 0.0239(9) 0.0496(12) 0.0585(13) 0.0171(10) 0.0006(9) 0.0035(9)
C111 0.0209(7) 0.0222(7) 0.0204(7) 0.0121(6) 0.0070(6) 0.0082(6)
C112 0.0313(9) 0.0366(9) 0.0282(8) 0.0154(7) 0.0071(7) 0.0185(7)
C113 0.0455(11) 0.0428(10) 0.0388(10) 0.0193(8) 0.0190(8) 0.0303(9)
C114 0.0475(11) 0.0286(9) 0.0304(9) 0.0099(7) 0.0181(8) 0.0137(8)
C115 0.0280(8) 0.0341(9) 0.0212(7) 0.0102(7) 0.0055(6) 0.0022(7)
C116 0.0216(7) 0.0318(8) 0.0235(7) 0.0147(7) 0.0073(6) 0.0093(6)
C121 0.0202(7) 0.0211(7) 0.0214(7) 0.0093(6) 0.0046(6) 0.0060(6)
C122 0.0279(8) 0.0360(9) 0.0343(9) 0.0217(8) 0.0095(7) 0.0064(7)
C123 0.0229(8) 0.0359(10) 0.0501(11) 0.0214(9) 0.0101(8) 0.0026(7)
C124 0.0208(8) 0.0413(10) 0.0377(10) 0.0137(8) -0.0015(7) 0.0050(7)
C125 0.0289(9) 0.0600(13) 0.0396(10) 0.0325(10) 0.0000(8) 0.0074(9)
C126 0.0227(8) 0.0435(10) 0.0339(9) 0.0252(8) 0.0018(7) 0.0031(7)

loop_
_atom_type_symbol
_atom_type_description
_atom_type_scat_dispersion_real
_atom_type_scat_dispersion_imag
_atom_type_scat_source
C C 0.0033 0.0016 'International Tables Vol C Tables 4.2.6.8 and 6.1.1.4'
H H 0.0000 0.0000 'International Tables Vol C Tables 4.2.6.8 and 6.1.1.4'
N N 0.0061 0.0033 'International Tables Vol C Tables 4.2.6.8 and 6.1.1.4'
O O 0.0106 0.0060 'International Tables Vol C Tables 4.2.6.8 and 6.1.1.4'
P P 0.1023 0.0942 'International Tables Vol C Tables 4.2.6.8 and 6.1.1.4'
S S 0.1246 0.1234 'International Tables Vol C Tables 4.2.6.8 and 6.1.1.4'
Fe Fe 0.3463 0.8444 'International Tables Vol C Tables 4.2.6.8 and 6.1.1.4'

loop_
_geom_angle_atom_site_label_1
_geom_angle_atom_site_label_2
_geom_angle_atom_site_label_3
_geom_angle
C2 Fe1 C9 121.89(7)
C2 Fe1 C1 41.62(6)
C9 Fe1 C1 159.92(7)
C2 Fe1 C8 157.58(8)
C9 Fe1 C8 40.76(8)
C1 Fe1 C8 158.61(7)
C2 Fe1 C5 69.31(6)
C9 Fe1 C5 156.44(7)
C1 Fe1 C5 41.31(6)
C8 Fe1 C5 121.40(7)
C2 Fe1 C7 160.49(7)
C9 Fe1 C7 67.96(8)
C1 Fe1 C7 124.04(7)
C8 Fe1 C7 40.38(8)
C5 Fe1 C7 108.65(6)
C2 Fe1 C3 40.75(6)
C9 Fe1 C3 105.81(7)
C1 Fe1 C3 68.93(6)
C8 Fe1 C3 121.19(7)
C5 Fe1 C3 68.13(6)
C7 Fe1 C3 157.97(7)
C2 Fe1 C10 107.86(6)
C9 Fe1 C10 40.55(7)
C1 Fe1 C10 124.71(6)
C8 Fe1 C10 68.22(7)
C5 Fe1 C10 161.78(7)
C7 Fe1 C10 67.66(7)
C3 Fe1 C10 122.22(7)
C2 Fe1 C4 68.78(6)
C9 Fe1 C4 120.30(7)
C1 Fe1 C4 69.00(6)
C8 Fe1 C4 105.67(7)
C5 Fe1 C4 40.47(6)
C7 Fe1 C4 123.06(7)
C3 Fe1 C4 40.32(6)
C10 Fe1 C4 156.79(7)
C2 Fe1 C6 124.36(6)
C9 Fe1 C6 67.80(7)
C1 Fe1 C6 109.85(6)
C8 Fe1 C6 67.81(7)
C5 Fe1 C6 125.63(6)
C7 Fe1 C6 40.06(7)
C3 Fe1 C6 159.13(7)
C10 Fe1 C6 40.14(7)
C4 Fe1 C6 160.22(7)
C1 P1 C111 103.74(7)
C1 P1 C121 104.09(7)
C111 P1 C121 106.23(7)
C1 P1 S1 117.14(5)
C111 P1 S1 111.44(5)
C121 P1 S1 113.16(5)
O2 S2 O1 119.82(8)
O2 S2 N1 106.42(7)
O1 S2 N1 107.09(7)
O2 S2 C22 108.76(7)
O1 S2 C22 106.98(7)
N1 S2 C22 107.15(7)
C21 N1 S2 115.78(10)
C5 C1 C2 106.97(12)
C5 C1 P1 123.15(11)
C2 C1 P1 129.51(11)
C5 C1 Fe1 69.56(8)
C2 C1 Fe1 69.16(8)
P1 C1 Fe1 131.63(7)
C3 C2 C1 107.36(13)
C3 C2 C21 122.49(13)
C1 C2 C21 129.42(14)
C3 C2 Fe1 70.08(8)
C1 C2 Fe1 69.22(8)
C21 C2 Fe1 133.45(11)
C4 C3 C2 109.10(13)
C4 C3 Fe1 70.05(8)
C2 C3 Fe1 69.17(8)
C3 C4 C5 108.10(13)
C3 C4 Fe1 69.63(8)
C5 C4 Fe1 69.34(8)
C4 C5 C1 108.46(13)
C4 C5 Fe1 70.19(8)
C1 C5 Fe1 69.13(8)
C7 C6 C10 108.12(16)
C7 C6 Fe1 69.45(9)
C10 C6 Fe1 69.60(9)
C6 C7 C8 108.57(16)
C6 C7 Fe1 70.49(9)
C8 C7 Fe1 69.58(10)
C7 C8 C9 107.52(16)
C7 C8 Fe1 70.04(10)
C9 C8 Fe1 69.57(10)
C10 C9 C8 107.91(16)
C10 C9 Fe1 70.19(9)
C8 C9 Fe1 69.67(10)
C6 C10 C9 107.88(16)
C6 C10 Fe1 70.26(9)
C9 C10 Fe1 69.26(9)
N1 C21 C2 114.96(12)
C27 C22 C23 120.40(15)
C27 C22 S2 120.21(12)
C23 C22 S2 119.26(12)
C24 C23 C22 118.96(16)
C23 C24 C25 122.03(17)
C26 C25 C24 118.03(16)
C26 C25 C28 121.60(17)
C24 C25 C28 120.37(18)
C25 C26 C27 121.20(16)
C22 C27 C26 119.38(16)
C112 C111 C116 119.73(14)
C112 C111 P1 122.23(12)
C116 C111 P1 118.01(11)
C111 C112 C113 119.87(15)
C114 C113 C112 119.98(16)
C113 C114 C115 120.35(16)
C116 C115 C114 120.05(15)
C115 C116 C111 119.98(15)
C126 C121 C122 119.17(15)
C126 C121 P1 121.48(12)
C122 C121 P1 119.35(12)
C123 C122 C121 120.09(16)
C124 C123 C122 120.57(17)
C123 C124 C125 119.69(16)
C124 C125 C126 120.46(17)
C125 C126 C121 120.02(16)

loop_
_geom_bond_atom_site_label_1
_geom_bond_atom_site_label_2
_geom_bond_distance
Fe1 C2 2.0325(14)
Fe1 C9 2.0327(16)
Fe1 C1 2.0333(14)
Fe1 C8 2.0340(17)
Fe1 C5 2.0390(14)
Fe1 C7 2.0400(16)
Fe1 C3 2.0445(15)
Fe1 C10 2.0448(15)
Fe1 C4 2.0501(14)
Fe1 C6 2.0536(15)
P1 C1 1.7943(15)
P1 C111 1.8074(15)
P1 C121 1.8095(15)
P1 S1 1.9532(5)
S2 O2 1.4276(12)
S2 O1 1.4327(12)
S2 N1 1.6255(12)
S2 C22 1.7588(15)
N1 C21 1.4664(19)
C1 C5 1.4363(19)
C1 C2 1.444(2)
C2 C3 1.420(2)
C2 C21 1.497(2)
C3 C4 1.411(2)
C4 C5 1.414(2)
C6 C7 1.402(2)
C6 C10 1.407(2)
C7 C8 1.406(3)
C8 C9 1.416(3)
C9 C10 1.413(3)
C22 C27 1.379(2)
C22 C23 1.380(2)
C23 C24 1.376(3)
C24 C25 1.381(3)
C25 C26 1.376(3)
C25 C28 1.507(2)
C26 C27 1.387(2)
C111 C112 1.386(2)
C111 C116 1.387(2)
C112 C113 1.387(2)
C113 C114 1.374(3)
C114 C115 1.380(3)
C115 C116 1.379(2)
C121 C126 1.384(2)
C121 C122 1.392(2)
C122 C123 1.379(2)
C123 C124 1.371(3)
C124 C125 1.378(3)
C125 C126 1.383(2)

loop_
_geom_hbond_atom_site_label_D
_geom_hbond_atom_site_label_H
_geom_hbond_atom_site_label_A
_geom_hbond_distance_DH
_geom_hbond_distance_HA
_geom_hbond_distance_DA
_geom_hbond_angle_DHA
_geom_hbond_site_symmetry_A
N1 H1A S1 0.85 2.45 3.2824(13) 167.5 .
C3 H3 O1 0.95 2.35 3.2596(19) 159.7 2_666
C116 H116 O2 0.95 2.46 3.2222(19) 136.8 2_665
C124 H124 O1 0.95 2.54 3.375(2) 146.2 1_655
